data_7160494
loop_
_publ_author_name
'Zhou, Shaochan'
'Zou, Haotian'
'Huang, Xianqiang'
'Qi, Jialin'
'Xu, Zhenghu'

_publ_section_title
;
 Base-promoted regio- and diastereoselective synthesis of tri- and
 tetra-substituted homoallenyl phosphine oxides <i>via</i> alkynyl enones.
;
_journal_issue 19
_journal_name_full 'Organic &amp; biomolecular chemistry'
_journal_page_first 4718
_journal_page_last 4724
_journal_paper_doi 10.1039/d5ob00446b
_journal_volume 23
_journal_year 2025
_chemical_formula_sum 'C35 H27 O2 P'
_chemical_formula_weight 510.53
_space_group_crystal_system monoclinic
_space_group_IT_number 14
_space_group_name_Hall '-P 2ybc'
_space_group_name_H-M_alt 'P 1 21/c 1'
_atom_sites_solution_hydrogens geom
_audit_creation_method SHELXL-2019/2
_audit_update_record
;
2025-01-17 deposited with the CCDC.	2025-04-09 downloaded from the CCDC.
;
_cell_angle_alpha 90
_cell_angle_beta 98.505(10)
_cell_angle_gamma 90
_cell_formula_units_Z 4
_cell_length_a 12.8210(14)
_cell_length_b 8.9000(9)
_cell_length_c 23.705(2)
_cell_measurement_reflns_used 2671
_cell_measurement_temperature 293(2)
_cell_measurement_theta_max 23.0090
_cell_measurement_theta_min 3.9220
_cell_volume 2675.2(5)
_computing_structure_refinement 'SHELXL-2019/2 (Sheldrick, 2019)'
_diffrn_ambient_temperature 293(2)
_diffrn_measured_fraction_theta_full 0.987
_diffrn_measured_fraction_theta_max 0.994
_diffrn_measurement_device_type 'Xcalibur, Atlas, Gemini'
_diffrn_radiation_type MoK\a
_diffrn_radiation_wavelength 0.71073
_diffrn_reflns_av_R_equivalents 0.0648
_diffrn_reflns_av_unetI/netI 0.0894
_diffrn_reflns_Laue_measured_fraction_full 0.987
_diffrn_reflns_Laue_measured_fraction_max 0.994
_diffrn_reflns_limit_h_max 15
_diffrn_reflns_limit_h_min -15
_diffrn_reflns_limit_k_max 10
_diffrn_reflns_limit_k_min -10
_diffrn_reflns_limit_l_max 28
_diffrn_reflns_limit_l_min -5
_diffrn_reflns_number 4686
_diffrn_reflns_point_group_measured_fraction_full 0.987
_diffrn_reflns_point_group_measured_fraction_max 0.994
_diffrn_reflns_theta_full 25.055
_diffrn_reflns_theta_max 25.055
_diffrn_reflns_theta_min 3.420
_diffrn_source 'fine-focus sealed X-ray tube'
_exptl_absorpt_coefficient_mu 0.134
_exptl_crystal_colour white
_exptl_crystal_density_diffrn 1.268
_exptl_crystal_description strip
_exptl_crystal_F_000 1072
_exptl_crystal_size_max 0.250
_exptl_crystal_size_mid 0.200
_exptl_crystal_size_min 0.160
_refine_diff_density_max 0.359
_refine_diff_density_min -0.326
_refine_diff_density_rms 0.073
_refine_ls_extinction_method none
_refine_ls_goodness_of_fit_ref 1.117
_refine_ls_hydrogen_treatment constr
_refine_ls_matrix_type full
_refine_ls_number_parameters 344
_refine_ls_number_reflns 4686
_refine_ls_number_restraints 0
_refine_ls_restrained_S_all 1.117
_refine_ls_R_factor_all 0.1432
_refine_ls_R_factor_gt 0.1036
_refine_ls_shift/su_max 0.000
_refine_ls_shift/su_mean 0.000
_refine_ls_structure_factor_coef Fsqd
_refine_ls_weighting_details 'w=1/[\s^2^(Fo^2^)+(0.0302P)^2^+8.6052P] where P=(Fo^2^+2Fc^2^)/3'
_refine_ls_weighting_scheme calc
_refine_ls_wR_factor_gt 0.2110
_refine_ls_wR_factor_ref 0.2275
_reflns_Friedel_coverage 0.000
_reflns_number_gt 3204
_reflns_number_total 4686
_reflns_threshold_expression 'I > 2\s(I)'
_cod_data_source_file d5ob00446b2.cif
_cod_data_source_block 1_tw
_cod_depositor_comments 'Adding full bibliography for 7160494--7160495.cif.'
_cod_original_cell_volume 2675.1(5)
_cod_original_sg_symbol_H-M 'P 21/c'
_cod_database_code 7160494
_shelx_shelxl_version_number 2019/2
_shelx_space_group_comment
;
The symmetry employed for this shelxl refinement is uniquely defined
by the following loop, which should always be used as a source of
symmetry information in preference to the above space-group names.
They are only intended as comments.
;
_shelx_estimated_absorpt_t_min 0.967
_shelx_estimated_absorpt_t_max 0.979

loop_
_space_group_symop_operation_xyz
'x, y, z'
'-x, y+1/2, -z+1/2'
'-x, -y, -z'
'x, -y-1/2, z-1/2'

loop_
_atom_site_label
_atom_site_type_symbol
_atom_site_fract_x
_atom_site_fract_y
_atom_site_fract_z
_atom_site_U_iso_or_equiv
_atom_site_adp_type
_atom_site_occupancy
_atom_site_site_symmetry_order
_atom_site_calc_flag
_atom_site_refinement_flags_posn
_atom_site_refinement_flags_adp
_atom_site_refinement_flags_occupancy
_atom_site_disorder_assembly
_atom_site_disorder_group
O1 O 0.2249(3) 0.9681(5) 0.19977(15) 0.0393(10) Uani 1 1 d . . . . .
O2 O 0.0781(3) 0.7681(5) -0.01055(18) 0.0526(12) Uani 1 1 d . . . . .
P1 P 0.19185(12) 0.74421(19) 0.01307(6) 0.0363(4) Uani 1 1 d . . . . .
C1 C 0.2576(4) 0.9081(6) 0.0492(2) 0.0342(13) Uani 1 1 d . . . . .
H1 H 0.332410 0.881523 0.058194 0.041 Uiso 1 1 calc R U . . .
C2 C 0.2522(5) 1.0417(6) 0.0091(2) 0.0366(14) Uani 1 1 d . . . . .
C3 C 0.3414(5) 1.0951(8) -0.0095(3) 0.0563(18) Uani 1 1 d . . . . .
H3 H 0.405584 1.047731 0.002329 0.068 Uiso 1 1 calc R U . . .
C4 C 0.3383(7) 1.2167(9) -0.0453(3) 0.070(2) Uani 1 1 d . . . . .
H4 H 0.400106 1.252607 -0.056687 0.084 Uiso 1 1 calc R U . . .
C5 C 0.2423(7) 1.2863(8) -0.0646(3) 0.065(2) Uani 1 1 d . . . . .
H5 H 0.238735 1.367825 -0.089353 0.078 Uiso 1 1 calc R U . . .
C6 C 0.1539(6) 1.2323(8) -0.0464(3) 0.0553(18) Uani 1 1 d . . . . .
H6 H 0.089589 1.278608 -0.058758 0.066 Uiso 1 1 calc R U . . .
C7 C 0.1569(5) 1.1124(7) -0.0106(3) 0.0470(16) Uani 1 1 d . . . . .
H7 H 0.094823 1.077381 0.000720 0.056 Uiso 1 1 calc R U . . .
C8 C 0.2834(5) 0.9400(7) 0.1565(2) 0.0397(14) Uani 1 1 d . . . . .
C9 C 0.2207(5) 0.9380(6) 0.1053(2) 0.0346(13) Uani 1 1 d . . . . .
C10 C 0.1169(5) 0.9704(7) 0.1169(2) 0.0392(14) Uani 1 1 d . . . . .
H10 H 0.056506 0.977868 0.090045 0.047 Uiso 1 1 calc R U . . .
C11 C 0.1220(5) 0.9882(6) 0.1732(2) 0.0376(14) Uani 1 1 d . . . . .
C12 C 0.3962(5) 0.9052(7) 0.1746(2) 0.0389(14) Uani 1 1 d . . . . .
C13 C 0.4717(5) 0.9774(8) 0.1491(3) 0.0542(18) Uani 1 1 d . . . . .
H13 H 0.451270 1.051748 0.122136 0.065 Uiso 1 1 calc R U . . .
C14 C 0.5766(6) 0.9418(10) 0.1626(3) 0.072(2) Uani 1 1 d . . . . .
H14 H 0.626548 0.989072 0.143970 0.087 Uiso 1 1 calc R U . . .
C15 C 0.6072(6) 0.8352(11) 0.2041(3) 0.076(2) Uani 1 1 d . . . . .
H15 H 0.678272 0.812755 0.214361 0.091 Uiso 1 1 calc R U . . .
C16 C 0.5329(7) 0.7621(10) 0.2301(3) 0.072(2) Uani 1 1 d . . . . .
H16 H 0.553069 0.687350 0.256958 0.086 Uiso 1 1 calc R U . . .
C17 C 0.4267(5) 0.8010(8) 0.2159(3) 0.0529(18) Uani 1 1 d . . . . .
H17 H 0.376445 0.755636 0.234841 0.063 Uiso 1 1 calc R U . . .
C18 C 0.0460(5) 1.0290(7) 0.2106(2) 0.0401(14) Uani 1 1 d . . . . .
C19 C 0.0784(6) 1.0786(9) 0.2664(3) 0.065(2) Uani 1 1 d . . . . .
H19 H 0.149936 1.085728 0.280219 0.078 Uiso 1 1 calc R U . . .
C20 C 0.0061(6) 1.1166(11) 0.3006(3) 0.077(3) Uani 1 1 d . . . . .
H20 H 0.029251 1.149090 0.337592 0.093 Uiso 1 1 calc R U . . .
C21 C -0.0998(6) 1.1081(9) 0.2817(3) 0.063(2) Uani 1 1 d . . . . .
H21 H -0.148469 1.134006 0.305487 0.076 Uiso 1 1 calc R U . . .
C22 C -0.1317(6) 1.0616(9) 0.2282(3) 0.068(2) Uani 1 1 d . . . . .
H22 H -0.203567 1.056347 0.214789 0.082 Uiso 1 1 calc R U . . .
C23 C -0.0603(6) 1.0211(9) 0.1923(3) 0.065(2) Uani 1 1 d . . . . .
H23 H -0.084836 0.988253 0.155483 0.078 Uiso 1 1 calc R U . . .
C24 C 0.2111(5) 0.5922(6) 0.0638(2) 0.0357(13) Uani 1 1 d . . . . .
C25 C 0.3039(5) 0.5701(7) 0.1017(2) 0.0438(15) Uani 1 1 d . . . . .
H25 H 0.359826 0.636843 0.102176 0.053 Uiso 1 1 calc R U . . .
C26 C 0.3127(6) 0.4489(8) 0.1386(3) 0.0578(19) Uani 1 1 d . . . . .
H26 H 0.374494 0.435066 0.164033 0.069 Uiso 1 1 calc R U . . .
C27 C 0.2312(6) 0.3491(7) 0.1379(3) 0.0561(19) Uani 1 1 d . . . . .
H27 H 0.237827 0.266626 0.162307 0.067 Uiso 1 1 calc R U . . .
C28 C 0.1399(6) 0.3719(8) 0.1010(3) 0.063(2) Uani 1 1 d . . . . .
H28 H 0.084005 0.305188 0.100678 0.075 Uiso 1 1 calc R U . . .
C29 C 0.1301(5) 0.4909(7) 0.0648(3) 0.0480(16) Uani 1 1 d . . . . .
H29 H 0.067329 0.504425 0.040116 0.058 Uiso 1 1 calc R U . . .
C30 C 0.2705(5) 0.7021(6) -0.0423(3) 0.0420(15) Uani 1 1 d . . . . .
C31 C 0.3776(5) 0.6684(8) -0.0308(3) 0.0561(19) Uani 1 1 d . . . . .
H31 H 0.411126 0.667154 0.006800 0.067 Uiso 1 1 calc R U . . .
C32 C 0.4345(6) 0.6370(9) -0.0741(3) 0.064(2) Uani 1 1 d . . . . .
H32 H 0.506907 0.621082 -0.066262 0.077 Uiso 1 1 calc R U . . .
C33 C 0.3840(8) 0.6294(9) -0.1284(4) 0.078(3) Uani 1 1 d . . . . .
H33 H 0.421601 0.601953 -0.157507 0.094 Uiso 1 1 calc R U . . .
C34 C 0.2797(7) 0.6610(10) -0.1412(3) 0.072(2) Uani 1 1 d . . . . .
H34 H 0.247103 0.658639 -0.178923 0.086 Uiso 1 1 calc R U . . .
C35 C 0.2222(6) 0.6964(8) -0.0987(2) 0.0513(17) Uani 1 1 d . . . . .
H35 H 0.150501 0.716732 -0.107655 0.062 Uiso 1 1 calc R U . . .

loop_
_atom_site_aniso_label
_atom_site_aniso_U_11
_atom_site_aniso_U_22
_atom_site_aniso_U_33
_atom_site_aniso_U_23
_atom_site_aniso_U_13
_atom_site_aniso_U_12
O1 0.039(2) 0.050(2) 0.029(2) 0.0002(18) 0.0056(18) 0.002(2)
O2 0.035(2) 0.065(3) 0.053(3) -0.002(2) -0.006(2) 0.011(2)
P1 0.0314(8) 0.0430(8) 0.0331(7) -0.0061(7) 0.0002(6) 0.0035(7)
C1 0.029(3) 0.040(3) 0.033(3) -0.005(3) 0.005(2) 0.005(3)
C2 0.040(3) 0.039(3) 0.030(3) -0.007(3) 0.004(3) 0.000(3)
C3 0.040(4) 0.067(5) 0.063(4) 0.013(4) 0.011(3) 0.002(3)
C4 0.065(5) 0.070(5) 0.078(5) 0.012(4) 0.024(4) -0.014(4)
C5 0.097(6) 0.045(4) 0.052(4) 0.013(3) 0.015(4) 0.000(4)
C6 0.071(5) 0.052(4) 0.043(4) 0.009(3) 0.009(3) 0.019(4)
C7 0.046(4) 0.054(4) 0.041(3) 0.004(3) 0.009(3) 0.008(3)
C8 0.040(4) 0.039(3) 0.041(3) -0.002(3) 0.008(3) 0.002(3)
C9 0.040(3) 0.037(3) 0.026(3) -0.004(2) 0.004(3) 0.003(3)
C10 0.039(4) 0.046(4) 0.031(3) -0.002(3) 0.002(3) 0.006(3)
C11 0.038(4) 0.040(3) 0.035(3) 0.001(3) 0.004(3) -0.002(3)
C12 0.037(3) 0.048(4) 0.029(3) -0.010(3) -0.002(3) 0.000(3)
C13 0.046(4) 0.066(5) 0.050(4) 0.001(4) 0.004(3) -0.009(4)
C14 0.039(4) 0.113(7) 0.063(5) -0.010(5) 0.003(4) -0.009(5)
C15 0.046(5) 0.109(7) 0.065(5) -0.004(5) -0.013(4) 0.019(5)
C16 0.074(6) 0.074(5) 0.060(5) 0.011(4) -0.018(4) 0.013(5)
C17 0.048(4) 0.066(5) 0.042(4) 0.000(3) -0.001(3) 0.002(3)
C18 0.044(4) 0.037(3) 0.039(3) 0.003(3) 0.008(3) -0.002(3)
C19 0.043(4) 0.098(6) 0.054(4) -0.012(4) 0.010(3) 0.004(4)
C20 0.062(5) 0.129(8) 0.041(4) -0.020(5) 0.011(4) 0.002(5)
C21 0.063(5) 0.069(5) 0.062(5) 0.005(4) 0.027(4) 0.013(4)
C22 0.042(4) 0.095(6) 0.069(5) -0.005(5) 0.016(4) 0.000(4)
C23 0.047(4) 0.090(6) 0.058(4) -0.014(4) 0.010(4) -0.003(4)
C24 0.036(3) 0.040(3) 0.031(3) -0.009(3) 0.006(3) 0.002(3)
C25 0.039(4) 0.051(4) 0.040(3) -0.001(3) 0.005(3) -0.001(3)
C26 0.053(4) 0.055(4) 0.063(4) 0.001(4) 0.001(4) 0.006(4)
C27 0.072(5) 0.038(4) 0.058(4) 0.006(3) 0.007(4) 0.005(4)
C28 0.073(5) 0.049(4) 0.067(5) -0.010(4) 0.012(4) -0.015(4)
C29 0.043(4) 0.049(4) 0.050(4) -0.003(3) -0.003(3) -0.007(3)
C30 0.050(4) 0.035(3) 0.041(3) -0.008(3) 0.006(3) 0.002(3)
C31 0.047(4) 0.075(5) 0.047(4) -0.002(4) 0.008(3) 0.015(4)
C32 0.058(5) 0.081(5) 0.058(5) -0.005(4) 0.022(4) 0.014(4)
C33 0.101(7) 0.074(6) 0.071(6) -0.002(5) 0.049(5) 0.004(5)
C34 0.092(7) 0.092(6) 0.032(4) -0.005(4) 0.015(4) 0.001(5)
C35 0.054(4) 0.063(4) 0.034(3) -0.001(3) 0.000(3) 0.001(3)

loop_
_atom_type_symbol
_atom_type_description
_atom_type_scat_dispersion_real
_atom_type_scat_dispersion_imag
_atom_type_scat_source
C C 0.0033 0.0016 'International Tables Vol C Tables 4.2.6.8 and 6.1.1.4'
H H 0.0000 0.0000 'International Tables Vol C Tables 4.2.6.8 and 6.1.1.4'
O O 0.0106 0.0060 'International Tables Vol C Tables 4.2.6.8 and 6.1.1.4'
P P 0.1023 0.0942 'International Tables Vol C Tables 4.2.6.8 and 6.1.1.4'

loop_
_geom_angle_atom_site_label_1
_geom_angle_atom_site_label_2
_geom_angle_atom_site_label_3
_geom_angle
_geom_angle_site_symmetry_1
_geom_angle_site_symmetry_3
_geom_angle_publ_flag
C8 O1 C11 105.8(4) . . ?
O2 P1 C24 112.7(3) . . ?
O2 P1 C30 112.0(3) . . ?
C24 P1 C30 107.0(3) . . ?
O2 P1 C1 114.6(3) . . ?
C24 P1 C1 106.1(2) . . ?
C30 P1 C1 103.7(3) . . ?
C9 C1 C2 115.1(5) . . ?
C9 C1 P1 111.9(4) . . ?
C2 C1 P1 110.8(4) . . ?
C9 C1 H1 106.1 . . ?
C2 C1 H1 106.1 . . ?
P1 C1 H1 106.1 . . ?
C3 C2 C7 117.9(6) . . ?
C3 C2 C1 120.7(6) . . ?
C7 C2 C1 121.4(5) . . ?
C2 C3 C4 121.6(7) . . ?
C2 C3 H3 119.2 . . ?
C4 C3 H3 119.2 . . ?
C3 C4 C5 119.8(7) . . ?
C3 C4 H4 120.1 . . ?
C5 C4 H4 120.1 . . ?
C6 C5 C4 118.5(6) . . ?
C6 C5 H5 120.8 . . ?
C4 C5 H5 120.8 . . ?
C5 C6 C7 121.9(7) . . ?
C5 C6 H6 119.0 . . ?
C7 C6 H6 119.0 . . ?
C6 C7 C2 120.4(6) . . ?
C6 C7 H7 119.8 . . ?
C2 C7 H7 119.8 . . ?
C9 C8 O1 110.7(5) . . ?
C9 C8 C12 133.1(5) . . ?
O1 C8 C12 116.0(5) . . ?
C8 C9 C10 105.8(5) . . ?
C8 C9 C1 125.1(5) . . ?
C10 C9 C1 129.2(5) . . ?
C11 C10 C9 107.9(5) . . ?
C11 C10 H10 126.0 . . ?
C9 C10 H10 126.0 . . ?
C10 C11 O1 109.9(5) . . ?
C10 C11 C18 134.4(6) . . ?
O1 C11 C18 115.7(5) . . ?
C17 C12 C13 119.3(6) . . ?
C17 C12 C8 121.0(6) . . ?
C13 C12 C8 119.7(6) . . ?
C14 C13 C12 121.3(7) . . ?
C14 C13 H13 119.4 . . ?
C12 C13 H13 119.4 . . ?
C13 C14 C15 119.3(8) . . ?
C13 C14 H14 120.4 . . ?
C15 C14 H14 120.4 . . ?
C16 C15 C14 120.2(7) . . ?
C16 C15 H15 119.9 . . ?
C14 C15 H15 119.9 . . ?
C15 C16 C17 119.3(7) . . ?
C15 C16 H16 120.3 . . ?
C17 C16 H16 120.3 . . ?
C12 C17 C16 120.5(7) . . ?
C12 C17 H17 119.8 . . ?
C16 C17 H17 119.8 . . ?
C23 C18 C19 117.3(6) . . ?
C23 C18 C11 121.2(6) . . ?
C19 C18 C11 121.5(6) . . ?
C20 C19 C18 120.6(7) . . ?
C20 C19 H19 119.7 . . ?
C18 C19 H19 119.7 . . ?
C19 C20 C21 121.5(7) . . ?
C19 C20 H20 119.3 . . ?
C21 C20 H20 119.3 . . ?
C22 C21 C20 118.5(7) . . ?
C22 C21 H21 120.8 . . ?
C20 C21 H21 120.8 . . ?
C21 C22 C23 121.6(7) . . ?
C21 C22 H22 119.2 . . ?
C23 C22 H22 119.2 . . ?
C18 C23 C22 120.6(7) . . ?
C18 C23 H23 119.7 . . ?
C22 C23 H23 119.7 . . ?
C29 C24 C25 118.1(6) . . ?
C29 C24 P1 118.2(5) . . ?
C25 C24 P1 123.7(5) . . ?
C26 C25 C24 120.0(6) . . ?
C26 C25 H25 120.0 . . ?
C24 C25 H25 120.0 . . ?
C27 C26 C25 120.5(7) . . ?
C27 C26 H26 119.7 . . ?
C25 C26 H26 119.7 . . ?
C28 C27 C26 119.3(7) . . ?
C28 C27 H27 120.4 . . ?
C26 C27 H27 120.4 . . ?
C29 C28 C27 120.7(7) . . ?
C29 C28 H28 119.6 . . ?
C27 C28 H28 119.6 . . ?
C28 C29 C24 121.4(6) . . ?
C28 C29 H29 119.3 . . ?
C24 C29 H29 119.3 . . ?
C35 C30 C31 117.9(6) . . ?
C35 C30 P1 119.3(5) . . ?
C31 C30 P1 122.8(5) . . ?
C32 C31 C30 121.0(7) . . ?
C32 C31 H31 119.5 . . ?
C30 C31 H31 119.5 . . ?
C33 C32 C31 119.3(7) . . ?
C33 C32 H32 120.4 . . ?
C31 C32 H32 120.4 . . ?
C32 C33 C34 121.2(7) . . ?
C32 C33 H33 119.4 . . ?
C34 C33 H33 119.4 . . ?
C33 C34 C35 120.3(7) . . ?
C33 C34 H34 119.9 . . ?
C35 C34 H34 119.9 . . ?
C34 C35 C30 120.3(7) . . ?
C34 C35 H35 119.9 . . ?
C30 C35 H35 119.9 . . ?

loop_
_geom_bond_atom_site_label_1
_geom_bond_atom_site_label_2
_geom_bond_distance
_geom_bond_site_symmetry_2
_geom_bond_publ_flag
O1 C8 1.380(7) . ?
O1 C11 1.387(7) . ?
O2 P1 1.498(4) . ?
P1 C24 1.803(6) . ?
P1 C30 1.808(6) . ?
P1 C1 1.833(6) . ?
C1 C9 1.499(7) . ?
C1 C2 1.518(8) . ?
C1 H1 0.9800 . ?
C2 C3 1.371(8) . ?
C2 C7 1.393(8) . ?
C3 C4 1.372(10) . ?
C3 H3 0.9300 . ?
C4 C5 1.394(11) . ?
C4 H4 0.9300 . ?
C5 C6 1.358(10) . ?
C5 H5 0.9300 . ?
C6 C7 1.360(9) . ?
C6 H6 0.9300 . ?
C7 H7 0.9300 . ?
C8 C9 1.352(8) . ?
C8 C12 1.480(8) . ?
C9 C10 1.428(8) . ?
C10 C11 1.336(7) . ?
C10 H10 0.9300 . ?
C11 C18 1.456(8) . ?
C12 C17 1.364(8) . ?
C12 C13 1.374(9) . ?
C13 C14 1.373(10) . ?
C13 H13 0.9300 . ?
C14 C15 1.381(11) . ?
C14 H14 0.9300 . ?
C15 C16 1.373(11) . ?
C15 H15 0.9300 . ?
C16 C17 1.397(10) . ?
C16 H16 0.9300 . ?
C17 H17 0.9300 . ?
C18 C23 1.370(9) . ?
C18 C19 1.397(9) . ?
C19 C20 1.361(9) . ?
C19 H19 0.9300 . ?
C20 C21 1.367(10) . ?
C20 H20 0.9300 . ?
C21 C22 1.340(10) . ?
C21 H21 0.9300 . ?
C22 C23 1.386(9) . ?
C22 H22 0.9300 . ?
C23 H23 0.9300 . ?
C24 C29 1.378(8) . ?
C24 C25 1.395(8) . ?
C25 C26 1.382(9) . ?
C25 H25 0.9300 . ?
C26 C27 1.370(9) . ?
C26 H26 0.9300 . ?
C27 C28 1.370(10) . ?
C27 H27 0.9300 . ?
C28 C29 1.357(9) . ?
C28 H28 0.9300 . ?
C29 H29 0.9300 . ?
C30 C35 1.389(8) . ?
C30 C31 1.393(9) . ?
C31 C32 1.374(9) . ?
C31 H31 0.9300 . ?
C32 C33 1.354(11) . ?
C32 H32 0.9300 . ?
C33 C34 1.357(11) . ?
C33 H33 0.9300 . ?
C34 C35 1.370(9) . ?
C34 H34 0.9300 . ?
C35 H35 0.9300 . ?

loop_
_geom_torsion_atom_site_label_1
_geom_torsion_atom_site_label_2
_geom_torsion_atom_site_label_3
_geom_torsion_atom_site_label_4
_geom_torsion
_geom_torsion_site_symmetry_1
_geom_torsion_site_symmetry_2
_geom_torsion_site_symmetry_3
_geom_torsion_site_symmetry_4
_geom_torsion_publ_flag
O2 P1 C1 C9 71.6(5) . . . . ?
C24 P1 C1 C9 -53.4(5) . . . . ?
C30 P1 C1 C9 -166.0(4) . . . . ?
O2 P1 C1 C2 -58.4(5) . . . . ?
C24 P1 C1 C2 176.6(4) . . . . ?
C30 P1 C1 C2 64.0(4) . . . . ?
C9 C1 C2 C3 120.5(6) . . . . ?
P1 C1 C2 C3 -111.3(6) . . . . ?
C9 C1 C2 C7 -60.6(7) . . . . ?
P1 C1 C2 C7 67.7(6) . . . . ?
C7 C2 C3 C4 1.7(10) . . . . ?
C1 C2 C3 C4 -179.3(6) . . . . ?
C2 C3 C4 C5 -1.6(12) . . . . ?
C3 C4 C5 C6 1.0(11) . . . . ?
C4 C5 C6 C7 -0.6(11) . . . . ?
C5 C6 C7 C2 0.7(10) . . . . ?
C3 C2 C7 C6 -1.3(9) . . . . ?
C1 C2 C7 C6 179.8(5) . . . . ?
C11 O1 C8 C9 -1.7(6) . . . . ?
C11 O1 C8 C12 -176.4(5) . . . . ?
O1 C8 C9 C10 1.5(7) . . . . ?
C12 C8 C9 C10 174.9(6) . . . . ?
O1 C8 C9 C1 -178.8(5) . . . . ?
C12 C8 C9 C1 -5.4(11) . . . . ?
C2 C1 C9 C8 -111.7(7) . . . . ?
P1 C1 C9 C8 120.6(6) . . . . ?
C2 C1 C9 C10 67.9(8) . . . . ?
P1 C1 C9 C10 -59.8(7) . . . . ?
C8 C9 C10 C11 -0.7(7) . . . . ?
C1 C9 C10 C11 179.7(6) . . . . ?
C9 C10 C11 O1 -0.4(7) . . . . ?
C9 C10 C11 C18 176.5(6) . . . . ?
C8 O1 C11 C10 1.2(6) . . . . ?
C8 O1 C11 C18 -176.3(5) . . . . ?
C9 C8 C12 C17 -124.4(8) . . . . ?
O1 C8 C12 C17 48.8(8) . . . . ?
C9 C8 C12 C13 55.0(10) . . . . ?
O1 C8 C12 C13 -131.9(6) . . . . ?
C17 C12 C13 C14 3.0(10) . . . . ?
C8 C12 C13 C14 -176.4(6) . . . . ?
C12 C13 C14 C15 -2.3(11) . . . . ?
C13 C14 C15 C16 2.1(12) . . . . ?
C14 C15 C16 C17 -2.6(12) . . . . ?
C13 C12 C17 C16 -3.4(10) . . . . ?
C8 C12 C17 C16 175.9(6) . . . . ?
C15 C16 C17 C12 3.3(11) . . . . ?
C10 C11 C18 C23 17.2(11) . . . . ?
O1 C11 C18 C23 -166.0(6) . . . . ?
C10 C11 C18 C19 -162.4(7) . . . . ?
O1 C11 C18 C19 14.4(9) . . . . ?
C23 C18 C19 C20 0.2(12) . . . . ?
C11 C18 C19 C20 179.8(7) . . . . ?
C18 C19 C20 C21 -0.2(14) . . . . ?
C19 C20 C21 C22 -0.2(14) . . . . ?
C20 C21 C22 C23 0.6(13) . . . . ?
C19 C18 C23 C22 0.2(11) . . . . ?
C11 C18 C23 C22 -179.4(7) . . . . ?
C21 C22 C23 C18 -0.6(13) . . . . ?
O2 P1 C24 C29 17.0(5) . . . . ?
C30 P1 C24 C29 -106.6(5) . . . . ?
C1 P1 C24 C29 143.2(5) . . . . ?
O2 P1 C24 C25 -163.9(5) . . . . ?
C30 P1 C24 C25 72.5(5) . . . . ?
C1 P1 C24 C25 -37.7(6) . . . . ?
C29 C24 C25 C26 0.3(9) . . . . ?
P1 C24 C25 C26 -178.8(5) . . . . ?
C24 C25 C26 C27 0.6(10) . . . . ?
C25 C26 C27 C28 -1.1(11) . . . . ?
C26 C27 C28 C29 0.8(11) . . . . ?
C27 C28 C29 C24 0.1(10) . . . . ?
C25 C24 C29 C28 -0.7(9) . . . . ?
P1 C24 C29 C28 178.5(5) . . . . ?
O2 P1 C30 C35 0.3(6) . . . . ?
C24 P1 C30 C35 124.3(5) . . . . ?
C1 P1 C30 C35 -123.9(5) . . . . ?
O2 P1 C30 C31 -176.9(5) . . . . ?
C24 P1 C30 C31 -52.9(6) . . . . ?
C1 P1 C30 C31 59.0(6) . . . . ?
C35 C30 C31 C32 2.8(10) . . . . ?
P1 C30 C31 C32 180.0(6) . . . . ?
C30 C31 C32 C33 -4.2(12) . . . . ?
C31 C32 C33 C34 4.0(13) . . . . ?
C32 C33 C34 C35 -2.3(14) . . . . ?
C33 C34 C35 C30 0.8(12) . . . . ?
C31 C30 C35 C34 -1.0(10) . . . . ?
P1 C30 C35 C34 -178.4(6) . . . . ?
